data_7016579
loop_
_publ_author_name
'Niu, Jingyang'
'Yang, Linping'
'Zhao, Junwei'
'Ma, Pengtao'
'Wang, Jingping'

_publ_section_title
;
 Novel octatungstate-supported tricarbonyl metal derivatives:
 {[H(2)W(8)O(30)][M(CO)(3)](2)}(8-) (M = Mn(I) and Re(I)).
;
_journal_issue 33
_journal_name_full 'Dalton transactions (Cambridge, England : 2003)'
_journal_page_first 8298
_journal_page_last 8300
_journal_paper_doi 10.1039/c1dt11042j
_journal_volume 40
_journal_year 2011
_chemical_formula_sum 'C6 H50 Mn3 Na6 O60 W8'
_chemical_formula_weight 2856.00
_chemical_name_systematic
;
?
;
_space_group_IT_number 2
_symmetry_cell_setting triclinic
_symmetry_space_group_name_Hall '-P 1'
_symmetry_space_group_name_H-M 'P -1'
_atom_sites_solution_hydrogens notdet
_atom_sites_solution_primary direct
_atom_sites_solution_secondary difmap
_audit_creation_method SHELXL-97
_cell_angle_alpha 98.291(5)
_cell_angle_beta 103.668(5)
_cell_angle_gamma 105.798(5)
_cell_formula_units_Z 1
_cell_length_a 11.118(4)
_cell_length_b 11.519(4)
_cell_length_c 12.269(4)
_cell_measurement_reflns_used 4461
_cell_measurement_temperature 296(2)
_cell_measurement_theta_max 28.43
_cell_measurement_theta_min 2.27
_cell_volume 1432.1(9)
_computing_cell_refinement 'Bruker SMART'
_computing_data_collection 'Bruker SMART'
_computing_data_reduction 'Bruker SAINT'
_computing_molecular_graphics 'Bruker SHELXTL'
_computing_publication_material 'Bruker SHELXTL'
_computing_structure_refinement 'SHELXL-97 (Sheldrick, 1997)'
_computing_structure_solution 'SHELXS-97 (Sheldrick, 1990)'
_diffrn_ambient_temperature 296(2)
_diffrn_measured_fraction_theta_full 0.989
_diffrn_measured_fraction_theta_max 0.989
_diffrn_measurement_device_type 'CCD area detector'
_diffrn_measurement_method 'phi and omega scans'
_diffrn_radiation_monochromator graphite
_diffrn_radiation_source 'fine-focus sealed tube'
_diffrn_radiation_type MoK\a
_diffrn_radiation_wavelength 0.71073
_diffrn_reflns_av_R_equivalents 0.0210
_diffrn_reflns_av_sigmaI/netI 0.0394
_diffrn_reflns_limit_h_max 13
_diffrn_reflns_limit_h_min -13
_diffrn_reflns_limit_k_max 12
_diffrn_reflns_limit_k_min -13
_diffrn_reflns_limit_l_max 10
_diffrn_reflns_limit_l_min -14
_diffrn_reflns_number 7288
_diffrn_reflns_theta_full 25.00
_diffrn_reflns_theta_max 25.00
_diffrn_reflns_theta_min 1.88
_exptl_absorpt_coefficient_mu 16.802
_exptl_absorpt_correction_T_max 0.2020
_exptl_absorpt_correction_T_min 0.1131
_exptl_absorpt_correction_type multi-scan
_exptl_absorpt_process_details SADABS
_exptl_crystal_colour yellow
_exptl_crystal_density_diffrn 3.309
_exptl_crystal_density_method 'not measured'
_exptl_crystal_description rod
_exptl_crystal_F_000 1297
_exptl_crystal_size_max 0.23
_exptl_crystal_size_mid 0.18
_exptl_crystal_size_min 0.14
_refine_diff_density_max 3.339
_refine_diff_density_min -1.936
_refine_diff_density_rms 0.290
_refine_ls_extinction_method none
_refine_ls_goodness_of_fit_ref 1.027
_refine_ls_hydrogen_treatment noref
_refine_ls_matrix_type full
_refine_ls_number_parameters 377
_refine_ls_number_reflns 4993
_refine_ls_number_restraints 0
_refine_ls_restrained_S_all 1.027
_refine_ls_R_factor_all 0.0385
_refine_ls_R_factor_gt 0.0342
_refine_ls_shift/su_max 0.001
_refine_ls_shift/su_mean 0.000
_refine_ls_structure_factor_coef Fsqd
_refine_ls_weighting_details 'calc w=1/[\s^2^(Fo^2^)+(0.0571P)^2^+5.3625P] where P=(Fo^2^+2Fc^2^)/3'
_refine_ls_weighting_scheme calc
_refine_ls_wR_factor_gt 0.0882
_refine_ls_wR_factor_ref 0.0909
_reflns_number_gt 4492
_reflns_number_total 4993
_reflns_threshold_expression >2sigma(I)
_cod_data_source_file c1dt11042j.txt
_cod_data_source_block njy3
_cod_depositor_comments
;
The following automatic conversions were performed:

'_symmetry_cell_setting' value 'Triclinic' changed to 'triclinic'
according to /home/saulius/struct/CIF-dictionaries/cif_core.dic
dictionary named 'cif_core.dic' version 2.4.1 from
2010-06-29.

'_exptl_absorpt_correction_type' value 'Multi-scan'
changed to 'multi-scan' according to
/home/saulius/struct/CIF-dictionaries/cif_core.dic dictionary named
'cif_core.dic' version 2.4.1 from 2010-06-29.

Automatic conversion script
Id: cif_fix_values 1715 2011-07-08 13:25:40Z adriana 
;
_cod_original_cell_volume 1432.0(8)
_cod_original_sg_symbol_H-M P-1
_cod_database_code 7016579

loop_
_symmetry_equiv_pos_as_xyz
'x, y, z'
'-x, -y, -z'

loop_
_atom_site_label
_atom_site_type_symbol
_atom_site_fract_x
_atom_site_fract_y
_atom_site_fract_z
_atom_site_U_iso_or_equiv
_atom_site_adp_type
_atom_site_occupancy
_atom_site_symmetry_multiplicity
_atom_site_calc_flag
_atom_site_refinement_flags
W1 W 0.66029(3) 0.76603(3) 0.95254(3) 0.01451(11) Uani 1 1 d .
W2 W 0.67497(3) 0.97576(3) 0.78536(3) 0.01380(11) Uani 1 1 d .
W3 W 0.91765(3) 0.84197(3) 0.83928(3) 0.01199(11) Uani 1 1 d .
W4 W 0.98626(3) 0.81590(3) 1.15441(3) 0.01305(11) Uani 1 1 d .
Mn1 Mn 0.63707(14) 0.69729(13) 0.68787(12) 0.0190(3) Uani 1 1 d .
Mn2 Mn 0.5000 1.0000 1.0000 0.0214(5) Uani 1 2 d S
Na1 Na 1.0838(5) 0.8923(4) 1.5022(4) 0.0368(11) Uani 1 1 d .
Na2 Na 0.7717(5) 1.3104(4) 0.8660(5) 0.0426(12) Uani 1 1 d .
Na3 Na 0.9980(7) 1.5109(5) 0.7874(5) 0.0666(17) Uani 1 1 d .
O1 O 0.5564(7) 0.6174(6) 0.9349(6) 0.0265(16) Uani 1 1 d .
O2 O 0.5733(6) 0.9723(6) 0.6526(6) 0.0228(15) Uani 1 1 d .
O3 O 0.9734(6) 0.7517(6) 0.7513(6) 0.0196(14) Uani 1 1 d .
O4 O 0.9715(7) 0.8255(6) 1.2919(6) 0.0244(15) Uani 1 1 d .
O5 O 1.0150(6) 1.0008(6) 0.8436(5) 0.0158(13) Uani 1 1 d .
O6 O 0.9927(6) 0.6647(6) 1.1218(6) 0.0205(15) Uani 1 1 d .
O7 O 0.5882(7) 0.8594(7) 1.0248(6) 0.0263(16) Uani 1 1 d .
O8 O 0.6111(7) 1.0492(6) 0.8831(6) 0.0234(15) Uani 1 1 d .
O9 O 1.0002(6) 0.8325(6) 0.9825(5) 0.0134(13) Uani 1 1 d .
O10 O 1.1757(6) 0.8909(6) 1.1989(5) 0.0160(13) Uani 1 1 d .
O11 O 0.7996(6) 0.7718(6) 1.0761(5) 0.0161(13) Uani 1 1 d .
O12 O 0.5808(6) 0.8066(6) 0.8016(5) 0.0180(14) Uani 1 1 d .
O13 O 0.7732(6) 0.8650(6) 0.7196(5) 0.0147(13) Uani 1 1 d .
O14 O 0.7598(6) 0.7088(6) 0.8435(5) 0.0143(13) Uani 1 1 d .
O15 O 0.8035(6) 0.9335(6) 0.9349(5) 0.0156(13) Uani 1 1 d .
O16 O 0.4364(9) 0.4651(8) 0.6742(8) 0.058(3) Uani 1 1 d .
O17 O 0.4753(10) 0.7167(10) 0.4697(8) 0.059(3) Uani 1 1 d .
O18 O 0.7497(10) 0.5484(9) 0.5549(8) 0.052(2) Uani 1 1 d .
C1 C 0.7088(10) 0.6111(10) 0.6074(9) 0.027(2) Uani 1 1 d .
C2 C 0.5390(12) 0.7116(11) 0.5575(12) 0.040(3) Uani 1 1 d .
C3 C 0.5148(12) 0.5561(11) 0.6810(9) 0.035(3) Uani 1 1 d .
O1W O 0.3448(8) 0.8614(8) 0.8486(7) 0.041(2) Uani 1 1 d .
O2W O 1.1259(8) 1.1020(8) 1.4729(7) 0.0377(19) Uani 1 1 d .
O3W O 1.3008(9) 0.9027(9) 1.4927(8) 0.046(2) Uani 1 1 d .
O4W O 1.1950(7) 0.9728(7) 1.7114(7) 0.0347(18) Uani 1 1 d .
O5W O 1.0462(9) 0.6929(8) 1.5494(8) 0.049(2) Uani 1 1 d .
O6W O 0.5621(10) 1.3157(11) 0.8620(9) 0.065(3) Uani 1 1 d .
O7W O 0.8304(10) 1.3239(11) 1.0671(9) 0.065(3) Uani 1 1 d .
O8W O 0.8552(8) 1.5270(7) 0.8984(7) 0.039(2) Uani 1 1 d .
O9W O 0.7949(10) 1.3351(9) 0.6753(8) 0.056(3) Uani 1 1 d .
O10W O 1.1155(10) 1.4876(10) 0.6536(8) 0.063(3) Uani 1 1 d .
O11W O 1.3030(10) 1.2098(10) 1.6905(9) 0.066(3) Uani 1 1 d .
O12W O 0.2915(10) 0.4702(11) 0.8566(10) 0.069(3) Uani 1 1 d .

loop_
_atom_site_aniso_label
_atom_site_aniso_U_11
_atom_site_aniso_U_22
_atom_site_aniso_U_33
_atom_site_aniso_U_23
_atom_site_aniso_U_13
_atom_site_aniso_U_12
W1 0.01147(19) 0.0198(2) 0.0144(2) 0.00609(16) 0.00668(15) 0.00474(15)
W2 0.01196(19) 0.0184(2) 0.0131(2) 0.00477(15) 0.00547(15) 0.00586(15)
W3 0.0128(2) 0.01485(19) 0.00977(19) 0.00141(14) 0.00611(14) 0.00486(15)
W4 0.0138(2) 0.0156(2) 0.0119(2) 0.00417(15) 0.00624(15) 0.00534(15)
Mn1 0.0195(7) 0.0190(7) 0.0145(7) -0.0002(6) 0.0031(6) 0.0034(6)
Mn2 0.0186(11) 0.0301(12) 0.0220(11) 0.0066(9) 0.0117(9) 0.0127(9)
Na1 0.041(3) 0.042(3) 0.033(2) 0.010(2) 0.018(2) 0.015(2)
Na2 0.038(3) 0.037(3) 0.051(3) 0.000(2) 0.017(2) 0.012(2)
Na3 0.099(5) 0.054(3) 0.051(4) 0.013(3) 0.045(3) 0.011(3)
O1 0.026(4) 0.029(4) 0.020(4) 0.011(3) 0.006(3) -0.002(3)
O2 0.021(4) 0.026(4) 0.020(4) 0.006(3) 0.003(3) 0.008(3)
O3 0.022(4) 0.022(3) 0.016(3) 0.000(3) 0.008(3) 0.010(3)
O4 0.025(4) 0.030(4) 0.022(4) 0.014(3) 0.009(3) 0.008(3)
O5 0.015(3) 0.018(3) 0.014(3) 0.004(3) 0.005(3) 0.004(3)
O6 0.021(3) 0.013(3) 0.022(4) 0.000(3) 0.001(3) 0.004(3)
O7 0.027(4) 0.039(4) 0.022(4) 0.006(3) 0.013(3) 0.020(3)
O8 0.028(4) 0.029(4) 0.026(4) 0.011(3) 0.017(3) 0.017(3)
O9 0.016(3) 0.018(3) 0.011(3) 0.008(3) 0.007(3) 0.008(3)
O10 0.015(3) 0.015(3) 0.017(3) 0.002(3) 0.003(3) 0.005(3)
O11 0.015(3) 0.018(3) 0.014(3) 0.002(3) 0.004(3) 0.003(3)
O12 0.022(3) 0.018(3) 0.015(3) 0.009(3) 0.007(3) 0.005(3)
O13 0.012(3) 0.017(3) 0.014(3) -0.001(3) 0.005(3) 0.002(3)
O14 0.014(3) 0.020(3) 0.007(3) 0.002(3) -0.001(2) 0.006(3)
O15 0.014(3) 0.021(3) 0.017(3) 0.005(3) 0.010(3) 0.008(3)
O16 0.056(6) 0.042(5) 0.052(6) 0.002(5) 0.022(5) -0.024(5)
O17 0.066(7) 0.072(7) 0.026(5) -0.007(5) -0.016(5) 0.033(6)
O18 0.060(6) 0.051(6) 0.041(5) -0.008(5) 0.011(5) 0.021(5)
C1 0.028(6) 0.027(6) 0.025(6) 0.007(5) 0.007(5) 0.007(5)
C2 0.032(7) 0.030(6) 0.046(8) -0.003(6) 0.009(6) 0.001(5)
C3 0.042(7) 0.042(7) 0.016(6) 0.000(5) 0.007(5) 0.009(6)
O1W 0.037(5) 0.037(5) 0.034(5) 0.008(4) 0.006(4) -0.006(4)
O2W 0.039(5) 0.049(5) 0.030(4) 0.015(4) 0.016(4) 0.014(4)
O3W 0.047(5) 0.061(6) 0.047(5) 0.031(5) 0.029(5) 0.021(5)
O4W 0.030(4) 0.036(4) 0.033(4) 0.003(4) 0.008(4) 0.007(4)
O5W 0.067(6) 0.047(5) 0.039(5) 0.009(4) 0.028(5) 0.020(5)
O6W 0.046(6) 0.100(8) 0.062(7) 0.040(6) 0.021(5) 0.026(6)
O7W 0.051(6) 0.083(7) 0.061(7) 0.044(6) 0.009(5) 0.012(5)
O8W 0.049(5) 0.029(4) 0.043(5) 0.005(4) 0.011(4) 0.021(4)
O9W 0.063(6) 0.052(6) 0.046(6) 0.002(5) -0.006(5) 0.027(5)
O10W 0.063(7) 0.081(7) 0.048(6) 0.000(5) 0.035(5) 0.020(6)
O11W 0.061(7) 0.071(7) 0.051(6) 0.002(6) 0.009(5) 0.008(6)
O12W 0.047(6) 0.084(8) 0.072(7) 0.044(6) 0.011(5) 0.007(5)

loop_
_atom_type_symbol
_atom_type_description
_atom_type_scat_dispersion_real
_atom_type_scat_dispersion_imag
_atom_type_scat_source
C C 0.0033 0.0016 'International Tables Vol C Tables 4.2.6.8 and 6.1.1.4'
H H 0.0000 0.0000 'International Tables Vol C Tables 4.2.6.8 and 6.1.1.4'
O O 0.0106 0.0060 'International Tables Vol C Tables 4.2.6.8 and 6.1.1.4'
Mn Mn 0.3368 0.7283 'International Tables Vol C Tables 4.2.6.8 and 6.1.1.4'
W W -0.8490 6.8722 'International Tables Vol C Tables 4.2.6.8 and 6.1.1.4'
Na Na 0.0362 0.0249 'International Tables Vol C Tables 4.2.6.8 and 6.1.1.4'

loop_
_geom_angle_atom_site_label_1
_geom_angle_atom_site_label_2
_geom_angle_atom_site_label_3
_geom_angle
_geom_angle_site_symmetry_1
_geom_angle_site_symmetry_3
O1 W1 O7 103.0(4) . .
O1 W1 O11 101.0(3) . .
O7 W1 O11 99.5(3) . .
O1 W1 O12 100.4(3) . .
O7 W1 O12 90.1(3) . .
O11 W1 O12 153.9(3) . .
O1 W1 O14 93.4(3) . .
O7 W1 O14 160.3(3) . .
O11 W1 O14 87.8(3) . .
O12 W1 O14 76.1(2) . .
O1 W1 O15 165.1(3) . .
O7 W1 O15 90.4(3) . .
O11 W1 O15 82.9(3) . .
O12 W1 O15 72.7(2) . .
O14 W1 O15 72.3(2) . .
O1 W1 Mn1 87.3(2) . .
O7 W1 Mn1 129.9(2) . .
O11 W1 Mn1 126.9(2) . .
O12 W1 Mn1 39.86(18) . .
O14 W1 Mn1 39.13(16) . .
O15 W1 Mn1 79.05(16) . .
O2 W2 O8 102.8(3) . .
O2 W2 O10 102.5(3) . 2_777
O8 W2 O10 98.0(3) . 2_777
O2 W2 O12 97.9(3) . .
O8 W2 O12 92.6(3) . .
O10 W2 O12 154.2(3) 2_777 .
O2 W2 O13 95.5(3) . .
O8 W2 O13 159.9(3) . .
O10 W2 O13 85.6(3) 2_777 .
O12 W2 O13 76.8(3) . .
O2 W2 O15 165.8(3) . .
O8 W2 O15 88.3(3) . .
O10 W2 O15 84.2(2) 2_777 .
O12 W2 O15 72.5(2) . .
O13 W2 O15 72.3(2) . .
O2 W2 Mn1 86.7(2) . .
O8 W2 Mn1 132.9(2) . .
O10 W2 Mn1 125.18(19) 2_777 .
O12 W2 Mn1 40.34(19) . .
O13 W2 Mn1 39.54(17) . .
O15 W2 Mn1 79.29(16) . .
O2 W2 Na2 91.8(2) . .
O8 W2 Na2 59.3(2) . .
O10 W2 Na2 43.4(2) 2_777 .
O12 W2 Na2 151.7(2) . .
O13 W2 Na2 128.78(18) . .
O15 W2 Na2 101.57(18) . .
Mn1 W2 Na2 167.72(8) . .
O3 W3 O9 103.2(3) . .
O3 W3 O5 103.3(3) . .
O9 W3 O5 98.0(3) . .
O3 W3 O14 97.9(3) . .
O9 W3 O14 88.7(3) . .
O5 W3 O14 155.7(3) . .
O3 W3 O13 99.3(3) . .
O9 W3 O13 155.0(3) . .
O5 W3 O13 87.3(3) . .
O14 W3 O13 77.5(2) . .
O3 W3 O15 168.4(3) . .
O9 W3 O15 83.0(2) . .
O5 W3 O15 85.4(3) . .
O14 W3 O15 72.2(2) . .
O13 W3 O15 73.0(2) . .
O3 W3 Mn1 88.5(2) . .
O9 W3 Mn1 129.2(2) . .
O5 W3 Mn1 127.60(19) . .
O14 W3 Mn1 40.54(17) . .
O13 W3 Mn1 40.29(18) . .
O15 W3 Mn1 80.01(16) . .
O4 W4 O6 100.9(3) . .
O4 W4 O10 96.7(3) . .
O6 W4 O10 93.6(3) . .
O4 W4 O11 96.2(3) . .
O6 W4 O11 95.1(3) . .
O10 W4 O11 162.8(3) . .
O4 W4 O5 92.1(3) . 2_777
O6 W4 O5 167.0(3) . 2_777
O10 W4 O5 84.2(2) . 2_777
O11 W4 O5 84.1(2) . 2_777
O4 W4 O9 170.9(3) . .
O6 W4 O9 88.2(3) . .
O10 W4 O9 83.6(2) . .
O11 W4 O9 81.8(2) . .
O5 W4 O9 78.8(2) 2_777 .
O4 W4 Na2 108.7(2) . 2_777
O6 W4 Na2 45.2(2) . 2_777
O10 W4 Na2 48.9(2) . 2_777
O11 W4 Na2 135.5(2) . 2_777
O5 W4 Na2 129.44(19) 2_777 2_777
O9 W4 Na2 78.40(18) . 2_777
C1 Mn1 C2 89.0(5) . .
C1 Mn1 C3 89.0(5) . .
C2 Mn1 C3 89.7(5) . .
C1 Mn1 O13 98.0(4) . .
C2 Mn1 O13 95.5(4) . .
C3 Mn1 O13 171.4(4) . .
C1 Mn1 O14 95.4(4) . .
C2 Mn1 O14 171.5(4) . .
C3 Mn1 O14 97.7(4) . .
O13 Mn1 O14 76.7(3) . .
C1 Mn1 O12 171.0(4) . .
C2 Mn1 O12 98.8(4) . .
C3 Mn1 O12 95.4(4) . .
O13 Mn1 O12 77.0(3) . .
O14 Mn1 O12 76.3(2) . .
C1 Mn1 W3 86.2(4) . .
C2 Mn1 W3 133.4(4) . .
C3 Mn1 W3 136.4(4) . .
O13 Mn1 W3 39.98(18) . .
O14 Mn1 W3 40.01(18) . .
O12 Mn1 W3 85.26(19) . .
C1 Mn1 W2 138.0(4) . .
C2 Mn1 W2 87.2(4) . .
C3 Mn1 W2 132.7(4) . .
O13 Mn1 W2 41.04(17) . .
O14 Mn1 W2 84.63(18) . .
O12 Mn1 W2 39.05(17) . .
W3 Mn1 W2 67.13(3) . .
C1 Mn1 W1 133.8(3) . .
C2 Mn1 W1 137.0(4) . .
C3 Mn1 W1 86.8(4) . .
O13 Mn1 W1 84.72(18) . .
O14 Mn1 W1 40.08(17) . .
O12 Mn1 W1 39.15(17) . .
W3 Mn1 W1 66.60(3) . .
W2 Mn1 W1 65.02(3) . .
O7 Mn2 O7 180.000(4) 2_677 .
O7 Mn2 O8 91.7(3) 2_677 .
O7 Mn2 O8 88.3(3) . .
O7 Mn2 O8 88.3(3) 2_677 2_677
O7 Mn2 O8 91.7(3) . 2_677
O8 Mn2 O8 180.000(3) . 2_677
O7 Mn2 O1W 92.2(3) 2_677 .
O7 Mn2 O1W 87.8(3) . .
O8 Mn2 O1W 87.5(3) . .
O8 Mn2 O1W 92.5(3) 2_677 .
O7 Mn2 O1W 87.8(3) 2_677 2_677
O7 Mn2 O1W 92.2(3) . 2_677
O8 Mn2 O1W 92.5(3) . 2_677
O8 Mn2 O1W 87.5(3) 2_677 2_677
O1W Mn2 O1W 180.000(2) . 2_677
O5W Na1 O3W 92.2(3) . .
O5W Na1 O2W 174.8(4) . .
O3W Na1 O2W 88.8(3) . .
O5W Na1 O2W 90.0(3) . 2_778
O3W Na1 O2W 174.7(4) . 2_778
O2W Na1 O2W 88.6(3) . 2_778
O5W Na1 O4W 84.5(3) . .
O3W Na1 O4W 83.4(3) . .
O2W Na1 O4W 90.6(3) . .
O2W Na1 O4W 92.0(3) 2_778 .
O5W Na1 O4 99.1(3) . .
O3W Na1 O4 97.6(3) . .
O2W Na1 O4 85.8(3) . .
O2W Na1 O4 86.8(3) 2_778 .
O4W Na1 O4 176.2(3) . .
O5W Na1 Na1 134.0(3) . 2_778
O3W Na1 Na1 133.0(3) . 2_778
O2W Na1 Na1 44.4(2) . 2_778
O2W Na1 Na1 44.2(2) 2_778 2_778
O4W Na1 Na1 91.8(3) . 2_778
O4 Na1 Na1 84.9(2) . 2_778
O6W Na2 O8W 92.3(4) . .
O6W Na2 O7W 92.1(4) . .
O8W Na2 O7W 90.1(4) . .
O6W Na2 O9W 105.7(4) . .
O8W Na2 O9W 79.2(3) . .
O7W Na2 O9W 159.4(4) . .
O6W Na2 O6 172.4(4) . 2_777
O8W Na2 O6 80.2(3) . 2_777
O7W Na2 O6 87.1(3) . 2_777
O9W Na2 O6 73.9(3) . 2_777
O6W Na2 O10 123.8(4) . 2_777
O8W Na2 O10 142.1(3) . 2_777
O7W Na2 O10 98.7(4) . 2_777
O9W Na2 O10 80.1(3) . 2_777
O6 Na2 O10 63.7(2) 2_777 2_777
O6W Na2 Na3 127.1(3) . .
O8W Na2 Na3 44.5(3) . .
O7W Na2 Na3 112.3(3) . .
O9W Na2 Na3 48.4(3) . .
O6 Na2 Na3 47.0(2) 2_777 .
O10 Na2 Na3 98.9(2) 2_777 .
O6W Na2 W4 158.0(4) . 2_777
O8W Na2 W4 109.7(3) . 2_777
O7W Na2 W4 89.6(3) . 2_777
O9W Na2 W4 77.8(2) . 2_777
O6 Na2 W4 29.57(15) 2_777 2_777
O10 Na2 W4 34.42(15) 2_777 2_777
Na3 Na2 W4 71.73(15) . 2_777
O6W Na2 W2 94.7(3) . .
O8W Na2 W2 170.9(3) . .
O7W Na2 W2 95.6(3) . .
O9W Na2 W2 93.2(3) . .
O6 Na2 W2 92.90(19) 2_777 .
O10 Na2 W2 29.74(15) 2_777 .
Na3 Na2 W2 126.36(17) . .
W4 Na2 W2 63.33(8) 2_777 .
O8W Na3 O10W 172.0(5) . .
O8W Na3 O7W 88.8(4) . 2_787
O10W Na3 O7W 97.8(4) . 2_787
O8W Na3 O6 81.5(3) . 2_777
O10W Na3 O6 101.6(4) . 2_777
O7W Na3 O6 99.6(4) 2_787 2_777
O8W Na3 O9W 78.1(4) . .
O10W Na3 O9W 95.6(4) . .
O7W Na3 O9W 166.1(4) 2_787 .
O6 Na3 O9W 74.1(3) 2_777 .
O8W Na3 O3 82.1(3) . 1_565
O10W Na3 O3 95.9(4) . 1_565
O7W Na3 O3 70.4(3) 2_787 1_565
O6 Na3 O3 161.0(3) 2_777 1_565
O9W Na3 O3 111.7(4) . 1_565
O8W Na3 Na2 44.5(2) . .
O10W Na3 Na2 133.1(4) . .
O7W Na3 Na2 119.6(3) 2_787 .
O6 Na3 Na2 48.5(2) 2_777 .
O9W Na3 Na2 47.0(3) . .
O3 Na3 Na2 121.5(3) 1_565 .
W3 O3 Na3 122.9(3) . 1_545
W4 O4 Na1 147.1(4) . .
W3 O5 W4 145.5(3) . 2_777
W4 O6 Na3 140.4(4) . 2_777
W4 O6 Na2 105.2(3) . 2_777
Na3 O6 Na2 84.5(3) 2_777 2_777
W1 O7 Mn2 140.1(4) . .
W2 O8 Mn2 138.1(4) . .
W3 O9 W4 146.9(3) . .
W2 O10 W4 150.9(4) 2_777 .
W2 O10 Na2 106.8(3) 2_777 2_777
W4 O10 Na2 96.7(3) . 2_777
W1 O11 W4 152.0(4) . .
W2 O12 W1 113.7(3) . .
W2 O12 Mn1 100.6(3) . .
W1 O12 Mn1 101.0(3) . .
W3 O13 Mn1 99.7(3) . .
W3 O13 W2 114.1(3) . .
Mn1 O13 W2 99.4(3) . .
W3 O14 Mn1 99.5(3) . .
W3 O14 W1 114.3(3) . .
Mn1 O14 W1 100.8(3) . .
W1 O15 W2 98.6(2) . .
W1 O15 W3 99.5(2) . .
W2 O15 W3 99.0(2) . .
O18 C1 Mn1 175.7(10) . .
O17 C2 Mn1 177.3(11) . .
O16 C3 Mn1 178.5(10) . .
Na1 O2W Na1 91.4(3) . 2_778
Na2 O7W Na3 126.6(5) . 2_787
Na2 O8W Na3 90.9(3) . .
Na2 O9W Na3 84.6(3) . .

loop_
_geom_bond_atom_site_label_1
_geom_bond_atom_site_label_2
_geom_bond_distance
_geom_bond_site_symmetry_2
W1 O1 1.735(7) .
W1 O7 1.765(7) .
W1 O11 1.873(6) .
W1 O12 2.033(6) .
W1 O14 2.072(6) .
W1 O15 2.217(6) .
W1 Mn1 3.1605(18) .
W2 O2 1.738(7) .
W2 O8 1.758(6) .
W2 O10 1.878(6) 2_777
W2 O12 2.008(6) .
W2 O13 2.085(6) .
W2 O15 2.245(6) .
W2 Mn1 3.1330(18) .
W2 Na2 3.624(5) .
W3 O3 1.724(6) .
W3 O9 1.814(6) .
W3 O5 1.841(6) .
W3 O14 2.009(6) .
W3 O13 2.009(6) .
W3 O15 2.275(6) .
W3 Mn1 3.0817(17) .
W4 O4 1.724(7) .
W4 O6 1.754(6) .
W4 O10 1.952(6) .
W4 O11 1.957(6) .
W4 O5 2.112(6) 2_777
W4 O9 2.183(6) .
W4 Na2 3.430(5) 2_777
Mn1 C1 1.765(11) .
Mn1 C2 1.768(14) .
Mn1 C3 1.790(13) .
Mn1 O13 2.022(6) .
Mn1 O14 2.030(6) .
Mn1 O12 2.063(7) .
Mn2 O7 2.131(7) 2_677
Mn2 O7 2.131(7) .
Mn2 O8 2.144(7) .
Mn2 O8 2.144(7) 2_677
Mn2 O1W 2.260(8) .
Mn2 O1W 2.260(8) 2_677
Na1 O5W 2.401(10) .
Na1 O3W 2.414(10) .
Na1 O2W 2.427(10) .
Na1 O2W 2.439(9) 2_778
Na1 O4W 2.482(9) .
Na1 O4 2.488(8) .
Na1 Na1 3.484(9) 2_778
Na2 O6W 2.337(11) .
Na2 O8W 2.350(9) .
Na2 O7W 2.368(11) .
Na2 O9W 2.463(12) .
Na2 O6 2.523(8) 2_777
Na2 O10 2.603(8) 2_777
Na2 Na3 3.350(8) .
Na2 W4 3.430(5) 2_777
Na3 O8W 2.350(11) .
Na3 O10W 2.356(11) .
Na3 O7W 2.425(13) 2_787
Na3 O6 2.460(9) 2_777
Na3 O9W 2.516(12) .
Na3 O3 2.945(9) 1_565
O3 Na3 2.945(9) 1_545
O5 W4 2.112(6) 2_777
O6 Na3 2.460(9) 2_777
O6 Na2 2.523(8) 2_777
O10 W2 1.878(6) 2_777
O10 Na2 2.603(8) 2_777
O16 C3 1.143(14) .
O17 C2 1.160(15) .
O18 C1 1.153(13) .
O2W Na1 2.439(9) 2_778
O7W Na3 2.425(13) 2_787
